data_2225417
loop_
_publ_author_name
'Saeed, Aamer'
'Khera, Rasheed Ahmad'
'Parvez, Masood'

_publ_section_title
;
 4,4,6-Trimethyl-1-(3-methylphenyl)-3,4-dihydropyrimidine-2(1<i>H</i>)-thione
;
_journal_issue 3
_journal_name_full 'Acta Crystallographica Section E'
_journal_page_first o635
_journal_paper_doi 10.1107/S1600536810004708
_journal_volume 66
_journal_year 2010
_chemical_formula_iupac 'C14 H18 N2 S'
_chemical_formula_moiety 'C14 H18 N2 S'
_chemical_formula_sum 'C14 H18 N2 S'
_chemical_formula_weight 246.36
_chemical_name_common
;
?
;
_chemical_name_systematic
;
4,4,6-Trimethyl-1-(3-methylphenyl)-3,4-dihydropyrimidine-2(1<i>H</i>)-thione
;
_space_group_IT_number 61
_symmetry_cell_setting orthorhombic
_symmetry_space_group_name_Hall '-P 2ac 2ab'
_symmetry_space_group_name_H-M 'P b c a'
_atom_sites_solution_hydrogens geom
_atom_sites_solution_primary direct
_atom_sites_solution_secondary difmap
_cell_angle_alpha 90.00
_cell_angle_beta 90.00
_cell_angle_gamma 90.00
_cell_formula_units_Z 16
_cell_length_a 10.5904(3)
_cell_length_b 16.9189(5)
_cell_length_c 30.5713(10)
_cell_measurement_reflns_used 8634
_cell_measurement_temperature 173(2)
_cell_measurement_theta_max 25.3
_cell_measurement_theta_min 1.0
_cell_volume 5477.7(3)
_computing_cell_refinement '<i>HKL DENZO</i> (Otwinowski & Minor, 1997)'
_computing_data_collection '<i>COLLECT</i> (Hooft, 1998)'
_computing_data_reduction '<i>SCALEPACK</i> (Otwinowski & Minor, 1997)'
_computing_molecular_graphics '<i>ORTEP-3 for Windows</i> (Farrugia, 1997)'
_computing_publication_material '<i>SHELXTL</i> (Sheldrick, 2008)'
_computing_structure_refinement '<i>SHELXL97</i> (Sheldrick, 2008)'
_computing_structure_solution '<i>SHELXS97</i> (Sheldrick, 2008)'
_diffrn_ambient_temperature 173(2)
_diffrn_measured_fraction_theta_full 0.963
_diffrn_measured_fraction_theta_max 0.963
_diffrn_measurement_device_type 'Bruker APEXII CCD'
_diffrn_measurement_method '\f & \w scans'
_diffrn_radiation_monochromator graphite
_diffrn_radiation_source 'fine-focus sealed tube'
_diffrn_radiation_type MoK\a
_diffrn_radiation_wavelength 0.71073
_diffrn_reflns_av_R_equivalents 0.041
_diffrn_reflns_av_sigmaI/netI 0.058
_diffrn_reflns_limit_h_max 12
_diffrn_reflns_limit_h_min -12
_diffrn_reflns_limit_k_max 20
_diffrn_reflns_limit_k_min -20
_diffrn_reflns_limit_l_max 36
_diffrn_reflns_limit_l_min -36
_diffrn_reflns_number 19135
_diffrn_reflns_theta_full 25.3
_diffrn_reflns_theta_max 25.3
_diffrn_reflns_theta_min 2.3
_diffrn_standards_number 0
_exptl_absorpt_coefficient_mu 0.217
_exptl_absorpt_correction_T_max 0.9828
_exptl_absorpt_correction_T_min 0.970
_exptl_absorpt_correction_type multi-scan
_exptl_absorpt_process_details '(<i>SORTAV</i>; Blessing, 1997)'
_exptl_crystal_colour colorless
_exptl_crystal_density_diffrn 1.195
_exptl_crystal_density_method 'not measured'
_exptl_crystal_description block
_exptl_crystal_F_000 2112
_exptl_crystal_size_max 0.14
_exptl_crystal_size_mid 0.12
_exptl_crystal_size_min 0.08
_refine_diff_density_max 0.25
_refine_diff_density_min -0.23
_refine_ls_extinction_method none
_refine_ls_goodness_of_fit_ref 1.04
_refine_ls_hydrogen_treatment constr
_refine_ls_matrix_type full
_refine_ls_number_parameters 315
_refine_ls_number_reflns 4830
_refine_ls_number_restraints 0
_refine_ls_restrained_S_all 1.04
_refine_ls_R_factor_all 0.090
_refine_ls_R_factor_gt 0.049
_refine_ls_shift/su_max 0.000
_refine_ls_shift/su_mean 0.000
_refine_ls_structure_factor_coef Fsqd
_refine_ls_weighting_details 'calc w=1/[\s^2^(Fo^2^)+(0.038P)^2^+3.05P] where P=(Fo^2^+2Fc^2^)/3'
_refine_ls_weighting_scheme calc
_refine_ls_wR_factor_gt 0.096
_refine_ls_wR_factor_ref 0.115
_reflns_number_gt 3231
_reflns_number_total 4830
_reflns_threshold_expression I>2.0\s(I)
_cod_data_source_file zs2028.cif
_cod_data_source_block I
_cod_database_code 2225417
_cod_database_fobs_code 2225417

loop_
_symmetry_equiv_pos_as_xyz
'x, y, z'
'-x+1/2, -y, z+1/2'
'x+1/2, -y+1/2, -z'
'-x, y+1/2, -z+1/2'
'-x, -y, -z'
'x-1/2, y, -z-1/2'
'-x-1/2, y-1/2, z'
'x, -y-1/2, z-1/2'

loop_
_atom_site_type_symbol
_atom_site_label
_atom_site_fract_x
_atom_site_fract_y
_atom_site_fract_z
_atom_site_U_iso_or_equiv
_atom_site_adp_type
_atom_site_calc_flag
_atom_site_refinement_flags
_atom_site_occupancy
_atom_site_disorder_assembly
_atom_site_disorder_group
S S1 0.85314(7) 0.07897(4) 0.325070(19) 0.03644(19) Uani d . 1 . .
S S2 0.84290(7) 0.24913(4) 0.43316(2) 0.03863(19) Uani d . 1 . .
N N1 0.75860(19) 0.22309(11) 0.32616(6) 0.0343(5) Uani d . 1 . .
H H1N 0.7579 0.2164 0.3547 0.041 Uiso calc R 1 . .
N N2 0.76802(18) 0.16559(11) 0.25790(6) 0.0305(5) Uani d . 1 . .
N N3 0.7806(2) 0.09853(11) 0.43444(6) 0.0376(5) Uani d . 1 . .
H H3N 0.7897 0.1032 0.4060 0.045 Uiso calc R 1 . .
N N4 0.7743(2) 0.16054(12) 0.50157(6) 0.0354(5) Uani d . 1 . .
C C1 0.7907(2) 0.16081(13) 0.30203(7) 0.0285(6) Uani d . 1 . .
C C2 0.7240(2) 0.30212(14) 0.30983(8) 0.0327(6) Uani d . 1 . .
C C3 0.6741(2) 0.29264(14) 0.26468(8) 0.0365(6) Uani d . 1 . .
H H3 0.6220 0.3332 0.2530 0.044 Uiso calc R 1 . .
C C4 0.6990(2) 0.23009(14) 0.23982(8) 0.0325(6) Uani d . 1 . .
C C5 0.6260(3) 0.33607(17) 0.34098(9) 0.0513(8) Uani d . 1 . .
H H5A 0.6052 0.3902 0.3321 0.062 Uiso calc R 1 . .
H H5B 0.6601 0.3365 0.3708 0.062 Uiso calc R 1 . .
H H5C 0.5496 0.3034 0.3401 0.062 Uiso calc R 1 . .
C C6 0.8409(3) 0.35435(16) 0.31010(10) 0.0476(7) Uani d . 1 . .
H H6A 0.8182 0.4077 0.3003 0.057 Uiso calc R 1 . .
H H6B 0.9045 0.3321 0.2903 0.057 Uiso calc R 1 . .
H H6C 0.8753 0.3569 0.3398 0.057 Uiso calc R 1 . .
C C7 0.6571(3) 0.22143(16) 0.19344(8) 0.0440(7) Uani d . 1 . .
H H7A 0.6124 0.2694 0.1843 0.053 Uiso calc R 1 . .
H H7B 0.6003 0.1759 0.1909 0.053 Uiso calc R 1 . .
H H7C 0.7309 0.2133 0.1746 0.053 Uiso calc R 1 . .
C C8 0.8098(2) 0.10194(14) 0.23002(7) 0.0293(6) Uani d . 1 . .
C C9 0.7269(2) 0.04236(14) 0.21939(7) 0.0316(6) Uani d . 1 . .
H H9 0.6433 0.0432 0.2306 0.038 Uiso calc R 1 . .
C C10 0.7653(2) -0.01925(14) 0.19210(8) 0.0346(6) Uani d . 1 . .
C C11 0.8885(3) -0.01932(15) 0.17714(8) 0.0380(6) Uani d . 1 . .
H H11 0.9167 -0.0617 0.1592 0.046 Uiso calc R 1 . .
C C12 0.9715(2) 0.04068(16) 0.18757(8) 0.0386(6) Uani d . 1 . .
H H12 1.0554 0.0397 0.1766 0.046 Uiso calc R 1 . .
C C13 0.9320(2) 0.10269(15) 0.21418(7) 0.0339(6) Uani d . 1 . .
H H13 0.9879 0.1447 0.2213 0.041 Uiso calc R 1 . .
C C14 0.6721(3) -0.08216(16) 0.17965(9) 0.0494(8) Uani d . 1 . .
H H14A 0.7167 -0.1264 0.1658 0.059 Uiso calc R 1 . .
H H14B 0.6104 -0.0602 0.1591 0.059 Uiso calc R 1 . .
H H14C 0.6283 -0.1009 0.2059 0.059 Uiso calc R 1 . .
C C15 0.7974(2) 0.16412(14) 0.45766(8) 0.0325(6) Uani d . 1 . .
C C16 0.7484(3) 0.01867(14) 0.45061(8) 0.0390(7) Uani d . 1 . .
C C17 0.7067(3) 0.02656(17) 0.49684(9) 0.0549(8) Uani d . 1 . .
H H17 0.6667 -0.0176 0.5101 0.066 Uiso calc R 1 . .
C C18 0.7217(3) 0.09111(15) 0.52074(8) 0.0420(7) Uani d . 1 . .
C C19 0.8654(3) -0.03424(16) 0.44798(10) 0.0569(8) Uani d . 1 . .
H H19A 0.8435 -0.0878 0.4576 0.068 Uiso calc R 1 . .
H H19B 0.9317 -0.0129 0.4670 0.068 Uiso calc R 1 . .
H H19C 0.8959 -0.0359 0.4177 0.068 Uiso calc R 1 . .
C C20 0.6454(3) -0.01520(17) 0.42148(10) 0.0532(8) Uani d . 1 . .
H H20A 0.6238 -0.0686 0.4314 0.064 Uiso calc R 1 . .
H H20B 0.6756 -0.0174 0.3912 0.064 Uiso calc R 1 . .
H H20C 0.5704 0.0186 0.4230 0.064 Uiso calc R 1 . .
C C21 0.6857(4) 0.09640(19) 0.56755(10) 0.0709(10) Uani d . 1 . .
H H21A 0.6561 0.0447 0.5777 0.085 Uiso calc R 1 . .
H H21B 0.6180 0.1354 0.5710 0.085 Uiso calc R 1 . .
H H21C 0.7591 0.1127 0.5849 0.085 Uiso calc R 1 . .
C C22 0.8055(2) 0.22713(14) 0.52939(8) 0.0331(6) Uani d . 1 . .
C C23 0.7123(2) 0.27825(15) 0.54251(8) 0.0355(6) Uani d . 1 . .
H H23 0.6288 0.2718 0.5317 0.043 Uiso calc R 1 . .
C C24 0.7391(3) 0.33970(15) 0.57156(8) 0.0381(6) Uani d . 1 . .
C C25 0.8616(3) 0.34748(16) 0.58649(8) 0.0425(7) Uani d . 1 . .
H H25 0.8815 0.3887 0.6064 0.051 Uiso calc R 1 . .
C C26 0.9557(3) 0.29648(17) 0.57300(8) 0.0464(7) Uani d . 1 . .
H H26 1.0396 0.3033 0.5833 0.056 Uiso calc R 1 . .
C C27 0.9278(3) 0.23536(16) 0.54441(8) 0.0403(7) Uani d . 1 . .
H H27 0.9918 0.1997 0.5353 0.048 Uiso calc R 1 . .
C C28 0.6363(3) 0.39498(17) 0.58604(10) 0.0541(8) Uani d . 1 . .
H H28A 0.6659 0.4260 0.6111 0.065 Uiso calc R 1 . .
H H28B 0.5617 0.3644 0.5945 0.065 Uiso calc R 1 . .
H H28C 0.6144 0.4306 0.5619 0.065 Uiso calc R 1 . .

loop_
_atom_site_aniso_label
_atom_site_aniso_U_11
_atom_site_aniso_U_22
_atom_site_aniso_U_33
_atom_site_aniso_U_12
_atom_site_aniso_U_13
_atom_site_aniso_U_23
S1 0.0510(4) 0.0257(3) 0.0326(3) 0.0049(3) -0.0024(3) 0.0000(3)
S2 0.0582(5) 0.0254(3) 0.0322(3) -0.0035(3) -0.0002(3) 0.0002(3)
N1 0.0497(13) 0.0252(11) 0.0281(10) 0.0039(10) 0.0008(10) -0.0014(9)
N2 0.0352(12) 0.0272(11) 0.0292(10) 0.0041(10) -0.0024(10) -0.0019(9)
N3 0.0615(15) 0.0240(11) 0.0274(11) -0.0043(11) 0.0009(11) -0.0011(9)
N4 0.0493(14) 0.0276(11) 0.0291(11) -0.0034(11) 0.0026(10) -0.0016(9)
C1 0.0295(13) 0.0243(13) 0.0318(13) -0.0033(11) 0.0000(11) -0.0012(10)
C2 0.0375(15) 0.0245(13) 0.0362(13) 0.0026(12) -0.0003(12) -0.0029(11)
C3 0.0383(15) 0.0272(14) 0.0439(15) 0.0046(12) -0.0074(13) 0.0029(12)
C4 0.0326(14) 0.0304(14) 0.0345(14) 0.0000(12) -0.0033(12) 0.0016(11)
C5 0.0586(19) 0.0457(18) 0.0495(16) 0.0192(16) 0.0048(15) -0.0015(14)
C6 0.0503(18) 0.0360(16) 0.0564(17) -0.0044(14) -0.0067(15) 0.0013(13)
C7 0.0522(18) 0.0370(16) 0.0427(15) 0.0072(14) -0.0087(14) 0.0001(12)
C8 0.0337(15) 0.0272(13) 0.0270(12) 0.0039(12) -0.0030(11) 0.0003(10)
C9 0.0310(14) 0.0335(14) 0.0304(13) 0.0018(12) 0.0000(11) 0.0007(11)
C10 0.0437(16) 0.0299(14) 0.0300(13) 0.0001(13) -0.0069(12) 0.0011(11)
C11 0.0471(17) 0.0375(16) 0.0293(13) 0.0127(14) -0.0058(13) -0.0053(12)
C12 0.0360(15) 0.0475(17) 0.0324(14) 0.0066(14) 0.0006(12) -0.0001(13)
C13 0.0338(15) 0.0375(15) 0.0305(13) -0.0008(12) -0.0011(12) -0.0006(11)
C14 0.061(2) 0.0392(16) 0.0475(16) -0.0060(15) -0.0062(15) -0.0059(13)
C15 0.0375(15) 0.0285(14) 0.0316(13) 0.0011(12) -0.0027(11) -0.0003(11)
C16 0.0558(18) 0.0235(14) 0.0378(15) -0.0044(13) 0.0016(14) 0.0008(11)
C17 0.083(2) 0.0356(17) 0.0457(17) -0.0191(17) 0.0134(16) 0.0015(13)
C18 0.0555(18) 0.0337(15) 0.0369(14) -0.0072(14) 0.0043(14) 0.0028(12)
C19 0.067(2) 0.0353(17) 0.068(2) 0.0020(16) -0.0107(17) 0.0072(15)
C20 0.060(2) 0.0351(16) 0.0645(19) -0.0108(15) -0.0136(16) 0.0014(14)
C21 0.114(3) 0.054(2) 0.0451(17) -0.026(2) 0.0167(19) 0.0044(15)
C22 0.0427(16) 0.0287(14) 0.0278(12) -0.0003(13) 0.0009(12) -0.0017(10)
C23 0.0359(15) 0.0386(15) 0.0319(13) -0.0014(13) -0.0031(12) -0.0013(12)
C24 0.0479(17) 0.0339(15) 0.0325(13) 0.0029(14) 0.0026(13) -0.0058(12)
C25 0.0503(18) 0.0429(17) 0.0343(14) -0.0076(15) -0.0065(14) -0.0086(12)
C26 0.0418(17) 0.0542(19) 0.0431(16) -0.0059(16) -0.0066(14) 0.0004(14)
C27 0.0400(16) 0.0384(16) 0.0425(15) 0.0029(13) 0.0002(13) -0.0008(12)
C28 0.0571(19) 0.0471(18) 0.0580(18) 0.0050(16) 0.0054(16) -0.0155(15)

loop_
_atom_type_symbol
_atom_type_description
_atom_type_scat_dispersion_real
_atom_type_scat_dispersion_imag
_atom_type_scat_source
C C 0.0033 0.0016 'International Tables Vol C Tables 4.2.6.8 and 6.1.1.4'
H H 0.0000 0.0000 'International Tables Vol C Tables 4.2.6.8 and 6.1.1.4'
N N 0.0061 0.0033 'International Tables Vol C Tables 4.2.6.8 and 6.1.1.4'
S S 0.1246 0.1234 'International Tables Vol C Tables 4.2.6.8 and 6.1.1.4'

loop_
_geom_angle_atom_site_label_1
_geom_angle_atom_site_label_2
_geom_angle_atom_site_label_3
_geom_angle_site_symmetry_1
_geom_angle_site_symmetry_3
_geom_angle
_geom_angle_publ_flag
C1 N1 C2 . . 126.47(19) ?
C1 N1 H1N . . 116.8 ?
C2 N1 H1N . . 116.8 ?
C1 N2 C4 . . 121.07(19) ?
C1 N2 C8 . . 118.86(19) ?
C4 N2 C8 . . 119.99(18) ?
C15 N3 C16 . . 128.0(2) ?
C15 N3 H3N . . 116.0 ?
C16 N3 H3N . . 116.0 ?
C15 N4 C18 . . 120.7(2) ?
C15 N4 C22 . . 120.1(2) ?
C18 N4 C22 . . 119.22(19) ?
N1 C1 N2 . . 117.0(2) ?
N1 C1 S1 . . 121.21(17) ?
N2 C1 S1 . . 121.80(17) ?
N1 C2 C3 . . 107.76(19) ?
N1 C2 C5 . . 107.5(2) ?
C3 C2 C5 . . 112.3(2) ?
N1 C2 C6 . . 108.8(2) ?
C3 C2 C6 . . 110.9(2) ?
C5 C2 C6 . . 109.4(2) ?
C4 C3 C2 . . 123.1(2) ?
C4 C3 H3 . . 118.4 ?
C2 C3 H3 . . 118.4 ?
C3 C4 N2 . . 119.3(2) ?
C3 C4 C7 . . 124.2(2) ?
N2 C4 C7 . . 116.5(2) ?
C2 C5 H5A . . 109.5 ?
C2 C5 H5B . . 109.5 ?
H5A C5 H5B . . 109.5 ?
C2 C5 H5C . . 109.5 ?
H5A C5 H5C . . 109.5 ?
H5B C5 H5C . . 109.5 ?
C2 C6 H6A . . 109.5 ?
C2 C6 H6B . . 109.5 ?
H6A C6 H6B . . 109.5 ?
C2 C6 H6C . . 109.5 ?
H6A C6 H6C . . 109.5 ?
H6B C6 H6C . . 109.5 ?
C4 C7 H7A . . 109.5 ?
C4 C7 H7B . . 109.5 ?
H7A C7 H7B . . 109.5 ?
C4 C7 H7C . . 109.5 ?
H7A C7 H7C . . 109.5 ?
H7B C7 H7C . . 109.5 ?
C9 C8 C13 . . 121.5(2) ?
C9 C8 N2 . . 119.4(2) ?
C13 C8 N2 . . 119.2(2) ?
C8 C9 C10 . . 120.1(2) ?
C8 C9 H9 . . 119.9 ?
C10 C9 H9 . . 119.9 ?
C11 C10 C9 . . 118.3(2) ?
C11 C10 C14 . . 122.4(2) ?
C9 C10 C14 . . 119.3(2) ?
C12 C11 C10 . . 121.6(2) ?
C12 C11 H11 . . 119.2 ?
C10 C11 H11 . . 119.2 ?
C11 C12 C13 . . 119.9(2) ?
C11 C12 H12 . . 120.1 ?
C13 C12 H12 . . 120.1 ?
C8 C13 C12 . . 118.7(2) ?
C8 C13 H13 . . 120.7 ?
C12 C13 H13 . . 120.7 ?
C10 C14 H14A . . 109.5 ?
C10 C14 H14B . . 109.5 ?
H14A C14 H14B . . 109.5 ?
C10 C14 H14C . . 109.5 ?
H14A C14 H14C . . 109.5 ?
H14B C14 H14C . . 109.5 ?
N3 C15 N4 . . 117.6(2) ?
N3 C15 S2 . . 120.77(18) ?
N4 C15 S2 . . 121.60(18) ?
N3 C16 C17 . . 107.7(2) ?
N3 C16 C20 . . 108.3(2) ?
C17 C16 C20 . . 112.2(2) ?
N3 C16 C19 . . 109.3(2) ?
C17 C16 C19 . . 110.0(2) ?
C20 C16 C19 . . 109.3(2) ?
C18 C17 C16 . . 124.3(2) ?
C18 C17 H17 . . 117.9 ?
C16 C17 H17 . . 117.9 ?
C17 C18 N4 . . 120.0(2) ?
C17 C18 C21 . . 123.5(3) ?
N4 C18 C21 . . 116.6(2) ?
C16 C19 H19A . . 109.5 ?
C16 C19 H19B . . 109.5 ?
H19A C19 H19B . . 109.5 ?
C16 C19 H19C . . 109.5 ?
H19A C19 H19C . . 109.5 ?
H19B C19 H19C . . 109.5 ?
C16 C20 H20A . . 109.5 ?
C16 C20 H20B . . 109.5 ?
H20A C20 H20B . . 109.5 ?
C16 C20 H20C . . 109.5 ?
H20A C20 H20C . . 109.5 ?
H20B C20 H20C . . 109.5 ?
C18 C21 H21A . . 109.5 ?
C18 C21 H21B . . 109.5 ?
H21A C21 H21B . . 109.5 ?
C18 C21 H21C . . 109.5 ?
H21A C21 H21C . . 109.5 ?
H21B C21 H21C . . 109.5 ?
C23 C22 C27 . . 120.9(2) ?
C23 C22 N4 . . 119.8(2) ?
C27 C22 N4 . . 119.2(2) ?
C22 C23 C24 . . 120.6(2) ?
C22 C23 H23 . . 119.7 ?
C24 C23 H23 . . 119.7 ?
C25 C24 C23 . . 118.1(2) ?
C25 C24 C28 . . 121.6(2) ?
C23 C24 C28 . . 120.3(2) ?
C26 C25 C24 . . 121.3(2) ?
C26 C25 H25 . . 119.3 ?
C24 C25 H25 . . 119.3 ?
C25 C26 C27 . . 120.0(3) ?
C25 C26 H26 . . 120.0 ?
C27 C26 H26 . . 120.0 ?
C22 C27 C26 . . 119.0(3) ?
C22 C27 H27 . . 120.5 ?
C26 C27 H27 . . 120.5 ?
C24 C28 H28A . . 109.5 ?
C24 C28 H28B . . 109.5 ?
H28A C28 H28B . . 109.5 ?
C24 C28 H28C . . 109.5 ?
H28A C28 H28C . . 109.5 ?
H28B C28 H28C . . 109.5 ?

loop_
_geom_bond_atom_site_label_1
_geom_bond_atom_site_label_2
_geom_bond_site_symmetry_2
_geom_bond_distance
_geom_bond_publ_flag
S1 C1 . 1.688(2) ?
S2 C15 . 1.692(2) ?
N1 C1 . 1.331(3) ?
N1 C2 . 1.473(3) ?
N1 H1N . 0.8800 ?
N2 C1 . 1.373(3) ?
N2 C4 . 1.425(3) ?
N2 C8 . 1.443(3) ?
N3 C15 . 1.329(3) ?
N3 C16 . 1.478(3) ?
N3 H3N . 0.8800 ?
N4 C15 . 1.366(3) ?
N4 C18 . 1.426(3) ?
N4 C22 . 1.450(3) ?
C2 C3 . 1.487(3) ?
C2 C5 . 1.521(3) ?
C2 C6 . 1.521(3) ?
C3 C4 . 1.329(3) ?
C3 H3 . 0.9500 ?
C4 C7 . 1.493(3) ?
C5 H5A . 0.9800 ?
C5 H5B . 0.9800 ?
C5 H5C . 0.9800 ?
C6 H6A . 0.9800 ?
C6 H6B . 0.9800 ?
C6 H6C . 0.9800 ?
C7 H7A . 0.9800 ?
C7 H7B . 0.9800 ?
C7 H7C . 0.9800 ?
C8 C9 . 1.376(3) ?
C8 C13 . 1.381(3) ?
C9 C10 . 1.396(3) ?
C9 H9 . 0.9500 ?
C10 C11 . 1.382(4) ?
C10 C14 . 1.501(3) ?
C11 C12 . 1.380(3) ?
C11 H11 . 0.9500 ?
C12 C13 . 1.392(3) ?
C12 H12 . 0.9500 ?
C13 H13 . 0.9500 ?
C14 H14A . 0.9800 ?
C14 H14B . 0.9800 ?
C14 H14C . 0.9800 ?
C16 C17 . 1.487(4) ?
C16 C20 . 1.520(4) ?
C16 C19 . 1.531(4) ?
C17 C18 . 1.324(4) ?
C17 H17 . 0.9500 ?
C18 C21 . 1.484(4) ?
C19 H19A . 0.9800 ?
C19 H19B . 0.9800 ?
C19 H19C . 0.9800 ?
C20 H20A . 0.9800 ?
C20 H20B . 0.9800 ?
C20 H20C . 0.9800 ?
C21 H21A . 0.9800 ?
C21 H21B . 0.9800 ?
C21 H21C . 0.9800 ?
C22 C23 . 1.372(3) ?
C22 C27 . 1.381(3) ?
C23 C24 . 1.396(3) ?
C23 H23 . 0.9500 ?
C24 C25 . 1.382(4) ?
C24 C28 . 1.501(4) ?
C25 C26 . 1.381(4) ?
C25 H25 . 0.9500 ?
C26 C27 . 1.386(4) ?
C26 H26 . 0.9500 ?
C27 H27 . 0.9500 ?
C28 H28A . 0.9800 ?
C28 H28B . 0.9800 ?
C28 H28C . 0.9800 ?

loop_
_geom_hbond_atom_site_label_D
_geom_hbond_atom_site_label_H
_geom_hbond_atom_site_label_A
_geom_hbond_site_symmetry_A
_geom_hbond_distance_DH
_geom_hbond_distance_HA
_geom_hbond_distance_DA
_geom_hbond_angle_DHA
N1 H1N S2 . 0.88 2.62 3.419(2) 151
N3 H3N S1 . 0.88 2.60 3.447(2) 163

loop_
_geom_torsion_atom_site_label_1
_geom_torsion_atom_site_label_2
_geom_torsion_atom_site_label_3
_geom_torsion_atom_site_label_4
_geom_torsion_site_symmetry_1
_geom_torsion_site_symmetry_2
_geom_torsion_site_symmetry_3
_geom_torsion_site_symmetry_4
_geom_torsion
_geom_torsion_publ_flag
C2 N1 C1 N2 . . . . -12.6(4) ?
C2 N1 C1 S1 . . . . 168.88(18) ?
C4 N2 C1 N1 . . . . -7.6(3) ?
C8 N2 C1 N1 . . . . 175.5(2) ?
C4 N2 C1 S1 . . . . 170.90(17) ?
C8 N2 C1 S1 . . . . -6.0(3) ?
C1 N1 C2 C3 . . . . 25.6(3) ?
C1 N1 C2 C5 . . . . 146.8(2) ?
C1 N1 C2 C6 . . . . -94.7(3) ?
N1 C2 C3 C4 . . . . -21.0(3) ?
C5 C2 C3 C4 . . . . -139.2(3) ?
C6 C2 C3 C4 . . . . 98.0(3) ?
C2 C3 C4 N2 . . . . 5.3(4) ?
C2 C3 C4 C7 . . . . -175.9(2) ?
C1 N2 C4 C3 . . . . 11.0(3) ?
C8 N2 C4 C3 . . . . -172.1(2) ?
C1 N2 C4 C7 . . . . -167.8(2) ?
C8 N2 C4 C7 . . . . 9.1(3) ?
C1 N2 C8 C9 . . . . 94.8(3) ?
C4 N2 C8 C9 . . . . -82.2(3) ?
C1 N2 C8 C13 . . . . -85.9(3) ?
C4 N2 C8 C13 . . . . 97.1(3) ?
C13 C8 C9 C10 . . . . 0.1(4) ?
N2 C8 C9 C10 . . . . 179.3(2) ?
C8 C9 C10 C11 . . . . 1.4(3) ?
C8 C9 C10 C14 . . . . -177.9(2) ?
C9 C10 C11 C12 . . . . -1.8(4) ?
C14 C10 C11 C12 . . . . 177.4(2) ?
C10 C11 C12 C13 . . . . 0.8(4) ?
C9 C8 C13 C12 . . . . -1.2(4) ?
N2 C8 C13 C12 . . . . 179.5(2) ?
C11 C12 C13 C8 . . . . 0.8(3) ?
C16 N3 C15 N4 . . . . -5.1(4) ?
C16 N3 C15 S2 . . . . 176.2(2) ?
C18 N4 C15 N3 . . . . -6.2(4) ?
C22 N4 C15 N3 . . . . 172.5(2) ?
C18 N4 C15 S2 . . . . 172.50(19) ?
C22 N4 C15 S2 . . . . -8.8(3) ?
C15 N3 C16 C17 . . . . 13.6(4) ?
C15 N3 C16 C20 . . . . 135.1(3) ?
C15 N3 C16 C19 . . . . -105.9(3) ?
N3 C16 C17 C18 . . . . -12.5(4) ?
C20 C16 C17 C18 . . . . -131.6(3) ?
C19 C16 C17 C18 . . . . 106.6(3) ?
C16 C17 C18 N4 . . . . 3.8(5) ?
C16 C17 C18 C21 . . . . -176.6(3) ?
C15 N4 C18 C17 . . . . 6.8(4) ?
C22 N4 C18 C17 . . . . -171.9(3) ?
C15 N4 C18 C21 . . . . -172.8(3) ?
C22 N4 C18 C21 . . . . 8.5(4) ?
C15 N4 C22 C23 . . . . 100.7(3) ?
C18 N4 C22 C23 . . . . -80.6(3) ?
C15 N4 C22 C27 . . . . -83.1(3) ?
C18 N4 C22 C27 . . . . 95.6(3) ?
C27 C22 C23 C24 . . . . -0.2(4) ?
N4 C22 C23 C24 . . . . 175.8(2) ?
C22 C23 C24 C25 . . . . 0.2(4) ?
C22 C23 C24 C28 . . . . -179.5(2) ?
C23 C24 C25 C26 . . . . 0.4(4) ?
C28 C24 C25 C26 . . . . -179.9(3) ?
C24 C25 C26 C27 . . . . -0.9(4) ?
C23 C22 C27 C26 . . . . -0.2(4) ?
N4 C22 C27 C26 . . . . -176.4(2) ?
C25 C26 C27 C22 . . . . 0.8(4) ?
